data_7131962
loop_
_publ_author_name
'Mandal, Dipendu'
'Qu, Zheng-wang'
'Grimme, Stefan'
'Stephan, Douglas W.'

_publ_section_title
;
 Electron-deficient cyclopropenium cations as Lewis acids in FLP chemistry
;
_journal_name_full 'Chemical Communications'
_journal_paper_doi 10.1039/D3CC02684A
_journal_year 2023
_chemical_formula_moiety 'C42 H50 O P, B C24 F20'
_chemical_formula_sum 'C66 H50 B F20 O P'
_chemical_formula_weight 1280.84
_space_group_crystal_system monoclinic
_space_group_IT_number 14
_space_group_name_Hall '-P 2ybc'
_space_group_name_H-M_alt 'P 1 21/c 1'
_atom_sites_solution_hydrogens geom
_audit_creation_date 2022-12-01
_audit_creation_method
;
Olex2 1.5
(compiled 2022.04.07 svn.rca3783a0 for OlexSys, GUI svn.r6498)
;
_audit_update_record
;
2023-04-25 deposited with the CCDC.	2023-08-01 downloaded from the CCDC.
;
_cell_angle_alpha 90
_cell_angle_beta 100.913(6)
_cell_angle_gamma 90
_cell_formula_units_Z 4
_cell_length_a 18.6810(19)
_cell_length_b 18.2999(17)
_cell_length_c 17.4184(14)
_cell_measurement_reflns_used 4882
_cell_measurement_temperature 150.01
_cell_measurement_theta_max 19.30
_cell_measurement_theta_min 2.22
_cell_volume 5847.0(9)
_computing_molecular_graphics 'Olex2 1.5 (Dolomanov et al., 2009)'
_computing_publication_material 'Olex2 1.5 (Dolomanov et al., 2009)'
_computing_structure_refinement 'XL  (Sheldrick, 2008)'
_diffrn_ambient_temperature 150.01
_diffrn_measured_fraction_theta_full 0.999
_diffrn_measured_fraction_theta_max 0.999
_diffrn_measurement_device_type 'Bruker APEX-II CCD'
_diffrn_measurement_method '\f and \w scans'
_diffrn_radiation_monochromator graphite
_diffrn_radiation_type MoK\a
_diffrn_radiation_wavelength 0.71073
_diffrn_reflns_av_R_equivalents 0.2751
_diffrn_reflns_av_unetI/netI 0.1560
_diffrn_reflns_Laue_measured_fraction_full 0.999
_diffrn_reflns_Laue_measured_fraction_max 0.999
_diffrn_reflns_limit_h_max 22
_diffrn_reflns_limit_h_min -22
_diffrn_reflns_limit_k_max 21
_diffrn_reflns_limit_k_min -21
_diffrn_reflns_limit_l_max 20
_diffrn_reflns_limit_l_min -20
_diffrn_reflns_number 110468
_diffrn_reflns_point_group_measured_fraction_full 0.999
_diffrn_reflns_point_group_measured_fraction_max 0.999
_diffrn_reflns_theta_full 24.999
_diffrn_reflns_theta_max 24.999
_diffrn_reflns_theta_min 1.110
_diffrn_source_current 30.0
_diffrn_source_power 1.5
_diffrn_source_voltage 50.0
_diffrn_standards_number 0
_exptl_absorpt_coefficient_mu 0.155
_exptl_absorpt_correction_type none
_exptl_crystal_density_diffrn 1.455
_exptl_crystal_description NEDDLE
_exptl_crystal_F_000 2616
_exptl_crystal_size_max 0.05
_exptl_crystal_size_mid 0.02
_exptl_crystal_size_min 0.01
_refine_diff_density_max 0.508
_refine_diff_density_min -0.403
_refine_diff_density_rms 0.088
_refine_ls_extinction_method none
_refine_ls_goodness_of_fit_ref 1.103
_refine_ls_hydrogen_treatment constr
_refine_ls_matrix_type full
_refine_ls_number_parameters 812
_refine_ls_number_reflns 10290
_refine_ls_number_restraints 0
_refine_ls_restrained_S_all 1.103
_refine_ls_R_factor_all 0.1896
_refine_ls_R_factor_gt 0.0887
_refine_ls_shift/su_max 0.000
_refine_ls_shift/su_mean 0.000
_refine_ls_structure_factor_coef Fsqd
_refine_ls_weighting_details 'w=1/[\s^2^(Fo^2^)+(0.0636P)^2^+16.6930P] where P=(Fo^2^+2Fc^2^)/3'
_refine_ls_weighting_scheme calc
_refine_ls_wR_factor_gt 0.1805
_refine_ls_wR_factor_ref 0.2344
_reflns_Friedel_coverage 0.000
_reflns_number_gt 5133
_reflns_number_total 10290
_reflns_threshold_expression 'I > 2\s(I)'
_cod_data_source_file d3cc02684a2.cif
_cod_data_source_block 1_CCDC7
_cod_database_code 7131962
_shelx_shelxl_version_number 2018/3
_shelx_space_group_comment
;
The symmetry employed for this shelxl refinement is uniquely defined
by the following loop, which should always be used as a source of
symmetry information in preference to the above space-group names.
They are only intended as comments.
;
_shelx_estimated_absorpt_t_max 0.998
_shelx_estimated_absorpt_t_min 0.992
_olex2_refinement_description
;
1. Fixed Uiso
 At 1.2 times of:
  All C(H) groups
 At 1.5 times of:
  All C(H,H,H) groups
2.a Aromatic/amide H refined with riding coordinates:
 C38(H38), C50(H50), C51(H51), C55(H55), C56(H56), C57(H57), C58(H58),
 C60(H60), C61(H61), C66(H66), C67(H67), C68(H68), C69(H69), C70(H70), C75(H75),
  C77(H77), C82(H82), C83(H83), C85(H85), C86(H86)
2.b Idealised Me refined as rotating group:
 C54(H54A,H54B,H54C), C71(H71A,H71B,H71C), C73(H73A,H73B,H73C), C76(H76A,H76B,
 H76C), C78(H78A,H78B,H78C), C79(H79A,H79B,H79C), C80(H80A,H80B,H80C), C81(H81A,
 H81B,H81C), C87(H87A,H87B,H87C), C88(H88A,H88B,H88C)
;
_olex2_submission_special_instructions 'No special instructions were received'

loop_
_space_group_symop_operation_xyz
'x, y, z'
'-x, y+1/2, -z+1/2'
'-x, -y, -z'
'x, -y-1/2, z-1/2'

loop_
_atom_site_label
_atom_site_type_symbol
_atom_site_fract_x
_atom_site_fract_y
_atom_site_fract_z
_atom_site_U_iso_or_equiv
_atom_site_adp_type
_atom_site_occupancy
_atom_site_site_symmetry_order
_atom_site_calc_flag
_atom_site_refinement_flags_posn
_atom_site_refinement_flags_adp
_atom_site_refinement_flags_occupancy
_atom_site_disorder_assembly
_atom_site_disorder_group
P1 P 0.17503(11) 0.54904(9) 0.69497(10) 0.0279(4) Uani 1 1 d . . . . .
C19 C 0.2487(4) 0.6826(3) 0.6592(3) 0.0239(15) Uani 1 1 d . . . . .
O23 O 0.4110(3) 0.8382(3) 0.7326(3) 0.0564(16) Uani 1 1 d . . . . .
C27 C 0.1450(4) 0.6881(3) 0.4978(4) 0.0252(15) Uani 1 1 d . . . . .
C34 C 0.1149(4) 0.7628(3) 0.5153(4) 0.0268(16) Uani 1 1 d . . . . .
C36 C 0.1289(4) 0.6581(3) 0.4169(4) 0.0267(16) Uani 1 1 d . . . . .
C38 C 0.2321(4) 0.7448(3) 0.6998(4) 0.0307(17) Uani 1 1 d . . . . .
H38 H 0.184177 0.750940 0.709825 0.037 Uiso 1 1 calc R U . . .
C41 C 0.0491(4) 0.7972(3) 0.5300(4) 0.0283(16) Uani 1 1 d . . . . .
C42 C 0.1836(4) 0.7627(3) 0.5108(3) 0.0241(15) Uani 1 1 d . . . . .
C48 C 0.1926(4) 0.6252(3) 0.6315(4) 0.0243(15) Uani 1 1 d . . . . .
C50 C 0.0733(4) 0.6854(3) 0.3587(4) 0.0319(17) Uani 1 1 d . . . . .
H50 H 0.042977 0.723350 0.371564 0.038 Uiso 1 1 calc R U . . .
C51 C 0.3720(4) 0.7284(4) 0.6698(4) 0.0372(18) Uani 1 1 d . . . . .
H51 H 0.419596 0.722590 0.658967 0.045 Uiso 1 1 calc R U . . .
C52 C 0.3543(5) 0.7895(4) 0.7113(4) 0.041(2) Uani 1 1 d . . . . .
C54 C 0.1923(5) 0.4567(4) 0.5682(4) 0.046(2) Uani 1 1 d . . . . .
H54A H 0.182291 0.497064 0.530761 0.069 Uiso 1 1 calc R U . . .
H54B H 0.181275 0.410150 0.540663 0.069 Uiso 1 1 calc R U . . .
H54C H 0.243758 0.457654 0.593608 0.069 Uiso 1 1 calc R U . . .
C55 C 0.3185(4) 0.6768(3) 0.6451(4) 0.0289(16) Uani 1 1 d . . . . .
H55 H 0.330427 0.635435 0.616998 0.035 Uiso 1 1 calc R U . . .
C56 C 0.0466(4) 0.8729(4) 0.5426(4) 0.0353(18) Uani 1 1 d . . . . .
H56 H 0.088306 0.902368 0.541781 0.042 Uiso 1 1 calc R U . . .
C57 C 0.1511(4) 0.6302(3) 0.5599(4) 0.0270(16) Uani 1 1 d . . . . .
H57 H 0.119633 0.589639 0.545892 0.032 Uiso 1 1 calc R U . . .
C58 C 0.3051(4) 0.7603(4) 0.4762(4) 0.042(2) Uani 1 1 d . . . . .
H58 H 0.295646 0.712555 0.455141 0.051 Uiso 1 1 calc R U . . .
C59 C 0.2521(4) 0.7973(4) 0.5080(4) 0.0319(17) Uani 1 1 d . . . . .
C60 C 0.1590(5) 0.5754(4) 0.3187(4) 0.045(2) Uani 1 1 d . . . . .
H60 H 0.188824 0.537306 0.305098 0.054 Uiso 1 1 calc R U . . .
C61 C 0.0611(4) 0.6587(4) 0.2824(4) 0.0364(18) Uani 1 1 d . . . . .
H61 H 0.023075 0.678148 0.243887 0.044 Uiso 1 1 calc R U . . .
C63 C 0.1445(4) 0.4648(3) 0.6302(4) 0.0316(17) Uani 1 1 d . . . . .
C66 C -0.0135(4) 0.7565(4) 0.5314(4) 0.0382(18) Uani 1 1 d . . . . .
H66 H -0.012661 0.705336 0.522117 0.046 Uiso 1 1 calc R U . . .
C67 C 0.2849(4) 0.7975(4) 0.7257(4) 0.0393(19) Uani 1 1 d . . . . .
H67 H 0.272914 0.839172 0.753245 0.047 Uiso 1 1 calc R U . . .
C68 C 0.1713(4) 0.6016(4) 0.3949(4) 0.043(2) Uani 1 1 d . . . . .
H68 H 0.209068 0.580740 0.432725 0.051 Uiso 1 1 calc R U . . .
C69 C -0.0167(5) 0.9037(4) 0.5560(4) 0.046(2) Uani 1 1 d . . . . .
H69 H -0.018348 0.955052 0.563669 0.055 Uiso 1 1 calc R U . . .
C70 C 0.3855(5) 0.8626(6) 0.5061(5) 0.065(3) Uani 1 1 d . . . . .
H70 H 0.431748 0.884589 0.506868 0.078 Uiso 1 1 calc R U . . .
C71 C 0.0646(4) 0.4682(4) 0.5881(4) 0.047(2) Uani 1 1 d . . . . .
H71A H 0.032818 0.469752 0.626879 0.071 Uiso 1 1 calc R U . . .
H71B H 0.053066 0.424742 0.555159 0.071 Uiso 1 1 calc R U . . .
H71C H 0.056851 0.512109 0.555467 0.071 Uiso 1 1 calc R U . . .
C73 C 0.2449(5) 0.4745(4) 0.8333(4) 0.050(2) Uani 1 1 d . . . . .
H73A H 0.210581 0.497872 0.861729 0.075 Uiso 1 1 calc R U . . .
H73B H 0.290259 0.463090 0.869830 0.075 Uiso 1 1 calc R U . . .
H73C H 0.223472 0.429240 0.809050 0.075 Uiso 1 1 calc R U . . .
C74 C 0.2617(4) 0.5272(4) 0.7687(4) 0.0410(19) Uani 1 1 d . . . . .
C75 C 0.2669(4) 0.8685(4) 0.5361(4) 0.0397(19) Uani 1 1 d . . . . .
H75 H 0.230609 0.895185 0.555830 0.048 Uiso 1 1 calc R U . . .
C76 C 0.3180(4) 0.4919(4) 0.7266(5) 0.052(2) Uani 1 1 d . . . . .
H76A H 0.299614 0.444663 0.704885 0.077 Uiso 1 1 calc R U . . .
H76B H 0.363836 0.484558 0.763863 0.077 Uiso 1 1 calc R U . . .
H76C H 0.326683 0.523989 0.684249 0.077 Uiso 1 1 calc R U . . .
C77 C 0.1054(5) 0.6033(4) 0.2636(4) 0.045(2) Uani 1 1 d . . . . .
H77 H 0.097922 0.584828 0.211701 0.054 Uiso 1 1 calc R U . . .
C78 C 0.2995(5) 0.5952(4) 0.8122(4) 0.052(2) Uani 1 1 d . . . . .
H78A H 0.319621 0.625823 0.775345 0.078 Uiso 1 1 calc R U . . .
H78B H 0.338889 0.579220 0.854305 0.078 Uiso 1 1 calc R U . . .
H78C H 0.263725 0.623406 0.834493 0.078 Uiso 1 1 calc R U . . .
C79 C 0.1508(4) 0.3936(3) 0.6791(4) 0.043(2) Uani 1 1 d . . . . .
H79A H 0.202175 0.384301 0.701573 0.064 Uiso 1 1 calc R U . . .
H79B H 0.131146 0.352641 0.645441 0.064 Uiso 1 1 calc R U . . .
H79C H 0.123158 0.398923 0.721319 0.064 Uiso 1 1 calc R U . . .
C80 C 0.0619(5) 0.5146(4) 0.7789(5) 0.059(3) Uani 1 1 d . . . . .
H80A H 0.037747 0.483538 0.735884 0.088 Uiso 1 1 calc R U . . .
H80B H 0.025585 0.533448 0.807763 0.088 Uiso 1 1 calc R U . . .
H80C H 0.098375 0.485895 0.814215 0.088 Uiso 1 1 calc R U . . .
C81 C 0.0420(4) 0.6223(4) 0.6885(5) 0.054(2) Uani 1 1 d . . . . .
H81A H 0.063879 0.666990 0.672009 0.081 Uiso 1 1 calc R U . . .
H81B H 0.001650 0.635277 0.714479 0.081 Uiso 1 1 calc R U . . .
H81C H 0.023699 0.592066 0.642529 0.081 Uiso 1 1 calc R U . . .
C82 C -0.0756(4) 0.7875(5) 0.5456(5) 0.052(2) Uani 1 1 d . . . . .
H82 H -0.117438 0.758275 0.546434 0.062 Uiso 1 1 calc R U . . .
C83 C 0.3331(5) 0.8997(5) 0.5354(5) 0.054(2) Uani 1 1 d . . . . .
H83 H 0.342865 0.947683 0.555434 0.065 Uiso 1 1 calc R U . . .
C84 C 0.0998(4) 0.5795(4) 0.7454(4) 0.043(2) Uani 1 1 d . . . . .
C85 C -0.0777(5) 0.8628(5) 0.5589(5) 0.055(2) Uani 1 1 d . . . . .
H85 H -0.120625 0.885253 0.569686 0.067 Uiso 1 1 calc R U . . .
C86 C 0.3716(5) 0.7939(6) 0.4755(5) 0.062(3) Uani 1 1 d . . . . .
H86 H 0.407746 0.769052 0.453763 0.074 Uiso 1 1 calc R U . . .
C87 C 0.1285(5) 0.6311(4) 0.8157(5) 0.062(3) Uani 1 1 d . . . . .
H87A H 0.161537 0.603967 0.856137 0.093 Uiso 1 1 calc R U . . .
H87B H 0.087217 0.649632 0.837305 0.093 Uiso 1 1 calc R U . . .
H87C H 0.154673 0.672252 0.797802 0.093 Uiso 1 1 calc R U . . .
C88 C 0.3908(6) 0.9085(4) 0.7586(6) 0.075(3) Uani 1 1 d . . . . .
H88A H 0.352194 0.929661 0.718966 0.113 Uiso 1 1 calc R U . . .
H88B H 0.433409 0.940810 0.766909 0.113 Uiso 1 1 calc R U . . .
H88C H 0.373178 0.902818 0.807829 0.113 Uiso 1 1 calc R U . . .
F1 F 0.48295(19) 0.30629(19) 0.43553(19) 0.0310(9) Uani 1 1 d . . . . .
F2 F 0.2406(2) 0.30787(19) 0.4622(2) 0.0347(10) Uani 1 1 d . . . . .
F3 F 0.3100(2) 0.18962(18) 0.2464(2) 0.0326(9) Uani 1 1 d . . . . .
F4 F 0.1887(2) 0.2292(2) 0.3188(2) 0.0375(10) Uani 1 1 d . . . . .
F5 F 0.4610(2) 0.39871(19) 0.29996(19) 0.0333(10) Uani 1 1 d . . . . .
F6 F 0.4227(2) 0.16589(19) 0.3752(2) 0.0362(10) Uani 1 1 d . . . . .
F7 F 0.2691(2) 0.45208(19) 0.4059(2) 0.0356(10) Uani 1 1 d . . . . .
F8 F 0.3110(2) 0.44295(19) 0.2581(2) 0.0361(10) Uani 1 1 d . . . . .
F9 F 0.3714(2) 0.15940(19) 0.1239(2) 0.0414(11) Uani 1 1 d . . . . .
F10 F 0.2362(2) 0.2105(2) 0.5745(2) 0.0491(12) Uani 1 1 d . . . . .
F11 F 0.5449(2) 0.3891(2) 0.5555(2) 0.0428(11) Uani 1 1 d . . . . .
F12 F 0.5201(2) 0.3680(2) 0.1770(2) 0.0402(10) Uani 1 1 d . . . . .
F13 F 0.3335(2) 0.53582(19) 0.5227(2) 0.0445(11) Uani 1 1 d . . . . .
F14 F 0.3231(3) 0.0892(2) 0.5887(2) 0.0559(13) Uani 1 1 d . . . . .
F15 F 0.4160(2) 0.0697(2) 0.4868(2) 0.0501(12) Uani 1 1 d . . . . .
F16 F 0.4772(2) 0.2486(2) 0.0876(2) 0.0432(11) Uani 1 1 d . . . . .
F17 F 0.4685(2) 0.5021(2) 0.6044(2) 0.0485(12) Uani 1 1 d . . . . .
F18 F 0.1924(2) 0.4816(2) 0.1548(2) 0.0521(12) Uani 1 1 d . . . . .
F20 F 0.0721(2) 0.2690(2) 0.2165(2) 0.0541(12) Uani 1 1 d . . . . .
F21 F 0.0703(2) 0.3952(3) 0.1334(2) 0.0610(13) Uani 1 1 d . . . . .
C22 C 0.3831(3) 0.2947(3) 0.2820(3) 0.0194(14) Uani 1 1 d . . . . .
C24 C 0.3300(4) 0.2417(3) 0.4109(3) 0.0232(15) Uani 1 1 d . . . . .
C25 C 0.3648(3) 0.2345(3) 0.2329(3) 0.0251(15) Uani 1 1 d . . . . .
C26 C 0.2522(4) 0.3986(4) 0.2506(4) 0.0287(16) Uani 1 1 d . . . . .
C28 C 0.4691(4) 0.3231(3) 0.1967(4) 0.0273(16) Uani 1 1 d . . . . .
C29 C 0.3711(4) 0.4774(3) 0.5022(4) 0.0316(18) Uani 1 1 d . . . . .
C30 C 0.2567(4) 0.3346(3) 0.2960(3) 0.0248(15) Uani 1 1 d . . . . .
B31 B 0.3361(4) 0.3113(4) 0.3496(4) 0.0245(18) Uani 1 1 d . . . . .
C32 C 0.2857(4) 0.2483(3) 0.4654(4) 0.0254(15) Uani 1 1 d . . . . .
C33 C 0.4435(4) 0.3633(3) 0.4546(3) 0.0244(15) Uani 1 1 d . . . . .
C35 C 0.3723(4) 0.1287(3) 0.4804(4) 0.0325(17) Uani 1 1 d . . . . .
C37 C 0.4371(4) 0.3372(3) 0.2600(3) 0.0241(15) Uani 1 1 d . . . . .
C39 C 0.3730(4) 0.3745(3) 0.4135(3) 0.0220(15) Uani 1 1 d . . . . .
C40 C 0.4763(4) 0.4040(4) 0.5179(4) 0.0292(16) Uani 1 1 d . . . . .
C43 C 0.3743(4) 0.1799(3) 0.4219(4) 0.0288(16) Uani 1 1 d . . . . .
C44 C 0.4480(4) 0.2624(4) 0.1507(3) 0.0283(16) Uani 1 1 d . . . . .
C45 C 0.3947(4) 0.2181(3) 0.1691(3) 0.0255(16) Uani 1 1 d . . . . .
C46 C 0.4390(4) 0.4625(3) 0.5416(4) 0.0329(18) Uani 1 1 d . . . . .
C47 C 0.1925(4) 0.4189(4) 0.1966(4) 0.0368(18) Uani 1 1 d . . . . .
C49 C 0.3389(4) 0.4345(3) 0.4386(4) 0.0269(16) Uani 1 1 d . . . . .
C53 C 0.2812(4) 0.1994(4) 0.5227(4) 0.0334(17) Uani 1 1 d . . . . .
C62 C 0.1935(4) 0.2936(4) 0.2814(4) 0.0286(16) Uani 1 1 d . . . . .
C64 C 0.3249(4) 0.1379(4) 0.5310(4) 0.0382(19) Uani 1 1 d . . . . .
C65 C 0.1321(4) 0.3132(4) 0.2273(4) 0.041(2) Uani 1 1 d . . . . .
C72 C 0.1308(4) 0.3772(4) 0.1849(4) 0.0390(19) Uani 1 1 d . . . . .

loop_
_atom_site_aniso_label
_atom_site_aniso_U_11
_atom_site_aniso_U_22
_atom_site_aniso_U_33
_atom_site_aniso_U_23
_atom_site_aniso_U_13
_atom_site_aniso_U_12
P1 0.0444(12) 0.0131(9) 0.0280(9) 0.0037(7) 0.0116(8) 0.0028(8)
C19 0.035(4) 0.015(3) 0.022(3) 0.008(3) 0.006(3) 0.002(3)
O23 0.065(4) 0.024(3) 0.070(4) -0.004(3) -0.015(3) -0.007(3)
C27 0.035(4) 0.013(3) 0.028(4) 0.003(3) 0.007(3) 0.004(3)
C34 0.044(5) 0.011(3) 0.027(4) 0.003(3) 0.012(3) 0.006(3)
C36 0.036(4) 0.015(3) 0.031(4) 0.004(3) 0.010(3) -0.003(3)
C38 0.045(5) 0.017(4) 0.030(4) -0.001(3) 0.006(3) 0.008(3)
C41 0.030(4) 0.026(4) 0.028(4) 0.002(3) 0.003(3) 0.001(3)
C42 0.037(5) 0.016(3) 0.021(3) 0.000(3) 0.009(3) 0.003(3)
C48 0.040(4) 0.010(3) 0.026(4) 0.005(3) 0.012(3) 0.003(3)
C50 0.044(5) 0.017(3) 0.033(4) 0.003(3) 0.005(3) 0.006(3)
C51 0.038(5) 0.034(4) 0.039(4) 0.004(3) 0.005(4) 0.002(4)
C52 0.055(6) 0.023(4) 0.040(4) 0.003(3) -0.007(4) -0.009(4)
C54 0.084(6) 0.015(4) 0.040(4) -0.007(3) 0.013(4) -0.001(4)
C55 0.044(5) 0.013(3) 0.030(4) 0.006(3) 0.010(3) 0.004(3)
C56 0.044(5) 0.029(4) 0.032(4) -0.006(3) 0.005(3) 0.007(4)
C57 0.038(4) 0.010(3) 0.036(4) -0.001(3) 0.015(3) 0.004(3)
C58 0.041(5) 0.038(4) 0.052(5) 0.015(4) 0.018(4) 0.004(4)
C59 0.039(5) 0.028(4) 0.028(4) 0.006(3) 0.006(3) 0.000(4)
C60 0.075(6) 0.028(4) 0.032(4) 0.000(3) 0.010(4) 0.018(4)
C61 0.054(5) 0.030(4) 0.022(4) 0.000(3) 0.000(3) 0.001(4)
C63 0.052(5) 0.007(3) 0.036(4) 0.000(3) 0.009(4) 0.000(3)
C66 0.035(5) 0.040(5) 0.039(4) 0.008(4) 0.008(4) 0.001(4)
C67 0.063(6) 0.020(4) 0.034(4) -0.008(3) 0.006(4) 0.004(4)
C68 0.074(6) 0.022(4) 0.031(4) 0.006(3) 0.008(4) 0.015(4)
C69 0.060(6) 0.041(5) 0.041(5) -0.007(4) 0.018(4) 0.022(5)
C70 0.038(6) 0.085(8) 0.066(6) 0.039(6) -0.004(5) -0.022(6)
C71 0.055(6) 0.026(4) 0.053(5) 0.006(4) -0.011(4) -0.010(4)
C73 0.072(6) 0.039(5) 0.037(4) 0.026(4) 0.004(4) -0.003(4)
C74 0.058(5) 0.028(4) 0.033(4) 0.010(3) -0.002(4) -0.004(4)
C75 0.058(6) 0.023(4) 0.039(4) 0.006(3) 0.009(4) -0.010(4)
C76 0.047(5) 0.034(5) 0.072(6) 0.011(4) 0.007(5) 0.008(4)
C77 0.076(6) 0.032(4) 0.026(4) -0.003(3) 0.009(4) 0.001(4)
C78 0.063(6) 0.050(5) 0.037(5) 0.006(4) -0.006(4) -0.007(4)
C79 0.062(6) 0.006(3) 0.062(5) 0.009(3) 0.012(4) 0.000(3)
C80 0.069(6) 0.037(5) 0.084(6) 0.025(4) 0.050(5) 0.011(4)
C81 0.058(6) 0.037(5) 0.075(6) 0.023(4) 0.031(5) 0.021(4)
C82 0.040(5) 0.063(6) 0.055(5) 0.000(4) 0.017(4) 0.003(5)
C83 0.063(6) 0.049(5) 0.044(5) 0.019(4) -0.003(5) -0.021(5)
C84 0.058(5) 0.041(5) 0.038(4) 0.014(4) 0.027(4) 0.010(4)
C85 0.051(6) 0.066(6) 0.053(5) 0.000(5) 0.020(5) 0.023(5)
C86 0.038(6) 0.077(7) 0.075(6) 0.040(6) 0.021(5) 0.012(5)
C87 0.112(8) 0.033(5) 0.053(5) -0.005(4) 0.044(5) 0.011(5)
C88 0.103(8) 0.023(5) 0.086(7) -0.010(5) -0.014(6) -0.001(5)
F1 0.038(2) 0.026(2) 0.029(2) 0.0007(17) 0.0065(18) 0.0018(18)
F2 0.050(3) 0.027(2) 0.031(2) -0.0043(17) 0.0170(19) -0.003(2)
F3 0.051(3) 0.0158(19) 0.036(2) -0.0115(16) 0.0215(19) -0.0157(18)
F4 0.040(2) 0.029(2) 0.047(2) -0.0093(19) 0.0153(19) -0.0121(19)
F5 0.051(3) 0.023(2) 0.027(2) -0.0082(16) 0.0125(18) -0.0157(18)
F6 0.055(3) 0.020(2) 0.037(2) 0.0013(17) 0.018(2) 0.0044(19)
F7 0.050(3) 0.024(2) 0.033(2) -0.0071(17) 0.010(2) 0.0058(19)
F8 0.054(3) 0.020(2) 0.035(2) 0.0055(17) 0.009(2) -0.002(2)
F9 0.067(3) 0.024(2) 0.040(2) -0.0221(18) 0.025(2) -0.012(2)
F10 0.063(3) 0.054(3) 0.036(2) 0.004(2) 0.024(2) -0.012(2)
F11 0.050(3) 0.042(3) 0.032(2) 0.0022(19) -0.002(2) -0.014(2)
F12 0.047(3) 0.041(2) 0.036(2) -0.0021(19) 0.016(2) -0.019(2)
F13 0.078(3) 0.016(2) 0.046(2) -0.0130(18) 0.027(2) -0.006(2)
F14 0.094(4) 0.041(3) 0.034(2) 0.019(2) 0.015(2) -0.015(2)
F15 0.076(3) 0.022(2) 0.052(3) 0.0130(19) 0.012(2) 0.006(2)
F16 0.061(3) 0.038(2) 0.038(2) -0.0122(19) 0.027(2) -0.005(2)
F17 0.080(3) 0.038(2) 0.029(2) -0.0173(19) 0.013(2) -0.026(2)
F18 0.074(3) 0.044(3) 0.038(2) 0.006(2) 0.010(2) 0.024(2)
F20 0.032(3) 0.067(3) 0.062(3) -0.026(2) 0.005(2) -0.009(2)
F21 0.053(3) 0.079(4) 0.044(3) -0.009(2) -0.008(2) 0.026(3)
C22 0.020(4) 0.010(3) 0.028(3) 0.000(3) 0.002(3) -0.002(3)
C24 0.037(4) 0.014(3) 0.020(3) -0.008(3) 0.008(3) -0.010(3)
C25 0.030(4) 0.022(4) 0.024(4) -0.001(3) 0.006(3) 0.000(3)
C26 0.037(5) 0.025(4) 0.025(4) -0.004(3) 0.009(3) 0.001(3)
C28 0.032(4) 0.026(4) 0.025(4) 0.001(3) 0.009(3) -0.002(3)
C29 0.060(6) 0.011(3) 0.028(4) -0.005(3) 0.019(4) -0.008(3)
C30 0.034(4) 0.024(4) 0.020(3) -0.011(3) 0.012(3) -0.002(3)
B31 0.037(5) 0.009(4) 0.028(4) -0.004(3) 0.010(4) -0.005(3)
C32 0.032(4) 0.015(3) 0.030(4) -0.005(3) 0.008(3) -0.008(3)
C33 0.042(5) 0.014(3) 0.019(3) 0.000(3) 0.012(3) -0.006(3)
C35 0.051(5) 0.013(3) 0.032(4) -0.001(3) 0.005(4) -0.006(3)
C37 0.041(4) 0.013(3) 0.018(3) -0.003(3) 0.006(3) -0.005(3)
C39 0.036(4) 0.009(3) 0.022(3) 0.000(3) 0.007(3) -0.004(3)
C40 0.039(5) 0.022(4) 0.026(4) 0.002(3) 0.002(3) -0.012(3)
C43 0.039(4) 0.018(4) 0.032(4) -0.005(3) 0.013(3) -0.009(3)
C44 0.036(4) 0.034(4) 0.019(3) -0.005(3) 0.016(3) 0.004(3)
C45 0.041(4) 0.014(3) 0.023(3) -0.004(3) 0.010(3) 0.002(3)
C46 0.063(6) 0.016(4) 0.020(4) -0.009(3) 0.009(4) -0.016(4)
C47 0.053(5) 0.031(4) 0.028(4) -0.003(3) 0.010(4) 0.012(4)
C49 0.041(5) 0.013(3) 0.027(4) -0.004(3) 0.009(3) -0.001(3)
C53 0.045(5) 0.030(4) 0.028(4) -0.002(3) 0.014(4) -0.010(4)
C62 0.036(5) 0.029(4) 0.023(4) -0.006(3) 0.010(3) 0.001(3)
C64 0.061(5) 0.021(4) 0.034(4) 0.004(3) 0.014(4) -0.017(4)
C65 0.033(5) 0.052(5) 0.038(4) -0.029(4) 0.006(4) -0.004(4)
C72 0.043(5) 0.046(5) 0.024(4) -0.018(4) -0.003(4) 0.015(4)

loop_
_atom_type_symbol
_atom_type_description
_atom_type_scat_dispersion_real
_atom_type_scat_dispersion_imag
_atom_type_scat_source
C C 0.0033 0.0016 'International Tables Vol C Tables 4.2.6.8 and 6.1.1.4'
H H 0.0000 0.0000 'International Tables Vol C Tables 4.2.6.8 and 6.1.1.4'
B B 0.0013 0.0007 'International Tables Vol C Tables 4.2.6.8 and 6.1.1.4'
F F 0.0171 0.0103 'International Tables Vol C Tables 4.2.6.8 and 6.1.1.4'
O O 0.0106 0.0060 'International Tables Vol C Tables 4.2.6.8 and 6.1.1.4'
P P 0.1023 0.0942 'International Tables Vol C Tables 4.2.6.8 and 6.1.1.4'

loop_
_geom_angle_atom_site_label_1
_geom_angle_atom_site_label_2
_geom_angle_atom_site_label_3
_geom_angle
_geom_angle_site_symmetry_1
_geom_angle_site_symmetry_3
_geom_angle_publ_flag
C48 P1 C63 108.6(3) . . ?
C48 P1 C74 109.7(3) . . ?
C48 P1 C84 106.8(3) . . ?
C74 P1 C63 110.2(3) . . ?
C84 P1 C63 110.3(3) . . ?
C84 P1 C74 111.2(3) . . ?
C38 C19 C48 121.5(6) . . ?
C55 C19 C38 117.4(6) . . ?
C55 C19 C48 121.1(6) . . ?
C52 O23 C88 115.5(7) . . ?
C34 C27 C42 50.1(4) . . ?
C36 C27 C34 120.0(5) . . ?
C36 C27 C42 118.1(5) . . ?
C36 C27 C57 113.4(5) . . ?
C57 C27 C34 117.8(5) . . ?
C57 C27 C42 123.3(5) . . ?
C41 C34 C27 141.3(6) . . ?
C42 C34 C27 65.3(5) . . ?
C42 C34 C41 153.3(6) . . ?
C50 C36 C27 123.0(6) . . ?
C50 C36 C68 116.5(6) . . ?
C68 C36 C27 120.5(6) . . ?
C19 C38 H38 119.6 . . ?
C67 C38 C19 120.9(7) . . ?
C67 C38 H38 119.6 . . ?
C56 C41 C34 120.8(6) . . ?
C66 C41 C34 121.0(6) . . ?
C66 C41 C56 118.2(7) . . ?
C34 C42 C27 64.6(5) . . ?
C34 C42 C59 153.7(6) . . ?
C59 C42 C27 141.3(6) . . ?
C19 C48 P1 122.0(4) . . ?
C57 C48 P1 118.1(5) . . ?
C57 C48 C19 119.9(5) . . ?
C36 C50 H50 119.0 . . ?
C61 C50 C36 122.1(6) . . ?
C61 C50 H50 119.0 . . ?
C52 C51 H51 120.7 . . ?
C55 C51 H51 120.7 . . ?
C55 C51 C52 118.6(7) . . ?
O23 C52 C51 114.2(7) . . ?
C67 C52 O23 125.7(7) . . ?
C67 C52 C51 120.0(7) . . ?
H54A C54 H54B 109.5 . . ?
H54A C54 H54C 109.5 . . ?
H54B C54 H54C 109.5 . . ?
C63 C54 H54A 109.5 . . ?
C63 C54 H54B 109.5 . . ?
C63 C54 H54C 109.5 . . ?
C19 C55 C51 122.9(6) . . ?
C19 C55 H55 118.5 . . ?
C51 C55 H55 118.5 . . ?
C41 C56 H56 120.4 . . ?
C69 C56 C41 119.2(7) . . ?
C69 C56 H56 120.4 . . ?
C27 C57 H57 114.0 . . ?
C48 C57 C27 132.0(6) . . ?
C48 C57 H57 114.0 . . ?
C59 C58 H58 120.3 . . ?
C86 C58 H58 120.3 . . ?
C86 C58 C59 119.3(8) . . ?
C58 C59 C42 120.1(6) . . ?
C58 C59 C75 118.9(7) . . ?
C75 C59 C42 121.0(6) . . ?
C68 C60 H60 119.5 . . ?
C77 C60 H60 119.5 . . ?
C77 C60 C68 121.0(7) . . ?
C50 C61 H61 120.5 . . ?
C77 C61 C50 119.0(7) . . ?
C77 C61 H61 120.5 . . ?
C54 C63 P1 110.0(5) . . ?
C54 C63 C71 108.1(6) . . ?
C54 C63 C79 108.2(5) . . ?
C71 C63 P1 113.6(5) . . ?
C71 C63 C79 105.2(6) . . ?
C79 C63 P1 111.5(5) . . ?
C41 C66 H66 119.0 . . ?
C82 C66 C41 122.0(7) . . ?
C82 C66 H66 119.0 . . ?
C38 C67 H67 119.9 . . ?
C52 C67 C38 120.2(6) . . ?
C52 C67 H67 119.9 . . ?
C36 C68 H68 119.4 . . ?
C60 C68 C36 121.1(7) . . ?
C60 C68 H68 119.4 . . ?
C56 C69 H69 118.9 . . ?
C56 C69 C85 122.1(8) . . ?
C85 C69 H69 118.9 . . ?
C83 C70 H70 119.9 . . ?
C83 C70 C86 120.2(8) . . ?
C86 C70 H70 119.9 . . ?
C63 C71 H71A 109.5 . . ?
C63 C71 H71B 109.5 . . ?
C63 C71 H71C 109.5 . . ?
H71A C71 H71B 109.5 . . ?
H71A C71 H71C 109.5 . . ?
H71B C71 H71C 109.5 . . ?
H73A C73 H73B 109.5 . . ?
H73A C73 H73C 109.5 . . ?
H73B C73 H73C 109.5 . . ?
C74 C73 H73A 109.5 . . ?
C74 C73 H73B 109.5 . . ?
C74 C73 H73C 109.5 . . ?
C73 C74 P1 110.8(5) . . ?
C76 C74 P1 109.7(5) . . ?
C76 C74 C73 109.5(6) . . ?
C76 C74 C78 106.3(6) . . ?
C78 C74 P1 114.2(5) . . ?
C78 C74 C73 106.2(6) . . ?
C59 C75 H75 119.9 . . ?
C83 C75 C59 120.3(8) . . ?
C83 C75 H75 119.9 . . ?
C74 C76 H76A 109.5 . . ?
C74 C76 H76B 109.5 . . ?
C74 C76 H76C 109.5 . . ?
H76A C76 H76B 109.5 . . ?
H76A C76 H76C 109.5 . . ?
H76B C76 H76C 109.5 . . ?
C60 C77 C61 120.3(7) . . ?
C60 C77 H77 119.9 . . ?
C61 C77 H77 119.9 . . ?
C74 C78 H78A 109.5 . . ?
C74 C78 H78B 109.5 . . ?
C74 C78 H78C 109.5 . . ?
H78A C78 H78B 109.5 . . ?
H78A C78 H78C 109.5 . . ?
H78B C78 H78C 109.5 . . ?
C63 C79 H79A 109.5 . . ?
C63 C79 H79B 109.5 . . ?
C63 C79 H79C 109.5 . . ?
H79A C79 H79B 109.5 . . ?
H79A C79 H79C 109.5 . . ?
H79B C79 H79C 109.5 . . ?
H80A C80 H80B 109.5 . . ?
H80A C80 H80C 109.5 . . ?
H80B C80 H80C 109.5 . . ?
C84 C80 H80A 109.5 . . ?
C84 C80 H80B 109.5 . . ?
C84 C80 H80C 109.5 . . ?
H81A C81 H81B 109.5 . . ?
H81A C81 H81C 109.5 . . ?
H81B C81 H81C 109.5 . . ?
C84 C81 H81A 109.5 . . ?
C84 C81 H81B 109.5 . . ?
C84 C81 H81C 109.5 . . ?
C66 C82 H82 120.2 . . ?
C66 C82 C85 119.7(8) . . ?
C85 C82 H82 120.2 . . ?
C70 C83 H83 119.6 . . ?
C75 C83 C70 120.7(8) . . ?
C75 C83 H83 119.6 . . ?
C80 C84 P1 112.6(5) . . ?
C80 C84 C87 106.3(6) . . ?
C81 C84 P1 110.3(5) . . ?
C81 C84 C80 108.5(7) . . ?
C81 C84 C87 107.0(6) . . ?
C87 C84 P1 111.8(6) . . ?
C69 C85 C82 118.7(8) . . ?
C69 C85 H85 120.6 . . ?
C82 C85 H85 120.6 . . ?
C58 C86 H86 119.8 . . ?
C70 C86 C58 120.5(9) . . ?
C70 C86 H86 119.8 . . ?
C84 C87 H87A 109.5 . . ?
C84 C87 H87B 109.5 . . ?
C84 C87 H87C 109.5 . . ?
H87A C87 H87B 109.5 . . ?
H87A C87 H87C 109.5 . . ?
H87B C87 H87C 109.5 . . ?
O23 C88 H88A 109.5 . . ?
O23 C88 H88B 109.5 . . ?
O23 C88 H88C 109.5 . . ?
H88A C88 H88B 109.5 . . ?
H88A C88 H88C 109.5 . . ?
H88B C88 H88C 109.5 . . ?
C25 C22 B31 119.2(5) . . ?
C37 C22 C25 112.4(5) . . ?
C37 C22 B31 128.1(5) . . ?
C32 C24 B31 119.5(5) . . ?
C32 C24 C43 113.3(6) . . ?
C43 C24 B31 126.3(5) . . ?
F3 C25 C22 118.3(5) . . ?
F3 C25 C45 116.2(5) . . ?
C45 C25 C22 125.4(6) . . ?
F8 C26 C30 119.0(6) . . ?
F8 C26 C47 116.5(6) . . ?
C47 C26 C30 124.5(7) . . ?
F12 C28 C37 121.7(6) . . ?
F12 C28 C44 118.6(5) . . ?
C37 C28 C44 119.7(6) . . ?
F13 C29 C49 118.8(7) . . ?
C46 C29 F13 120.4(6) . . ?
C46 C29 C49 120.8(6) . . ?
C26 C30 B31 119.0(6) . . ?
C62 C30 C26 112.9(6) . . ?
C62 C30 B31 127.6(6) . . ?
C22 B31 C24 115.4(5) . . ?
C22 B31 C30 100.9(5) . . ?
C22 B31 C39 113.8(5) . . ?
C30 B31 C24 113.1(5) . . ?
C30 B31 C39 114.4(5) . . ?
C39 B31 C24 99.9(5) . . ?
F2 C32 C24 119.1(5) . . ?
C53 C32 F2 115.6(6) . . ?
C53 C32 C24 125.3(6) . . ?
F1 C33 C39 119.6(5) . . ?
F1 C33 C40 115.7(6) . . ?
C40 C33 C39 124.6(6) . . ?
F15 C35 C43 120.1(6) . . ?
F15 C35 C64 120.0(6) . . ?
C64 C35 C43 119.9(6) . . ?
F5 C37 C22 120.8(5) . . ?
F5 C37 C28 114.6(5) . . ?
C28 C37 C22 124.6(6) . . ?
C33 C39 B31 118.3(5) . . ?
C49 C39 B31 127.4(6) . . ?
C49 C39 C33 113.8(6) . . ?
F11 C40 C33 121.1(6) . . ?
F11 C40 C46 119.8(6) . . ?
C33 C40 C46 119.1(7) . . ?
F6 C43 C24 121.3(5) . . ?
F6 C43 C35 115.3(6) . . ?
C35 C43 C24 123.3(6) . . ?
F16 C44 C28 120.7(6) . . ?
F16 C44 C45 120.5(6) . . ?
C45 C44 C28 118.7(5) . . ?
F9 C45 C25 120.7(6) . . ?
F9 C45 C44 120.1(5) . . ?
C44 C45 C25 119.2(6) . . ?
F17 C46 C29 120.5(6) . . ?
F17 C46 C40 120.6(7) . . ?
C29 C46 C40 118.8(6) . . ?
F18 C47 C26 121.1(7) . . ?
F18 C47 C72 118.5(7) . . ?
C72 C47 C26 120.5(7) . . ?
F7 C49 C29 115.7(6) . . ?
F7 C49 C39 121.3(6) . . ?
C39 C49 C29 122.8(7) . . ?
F10 C53 C64 118.7(6) . . ?
C32 C53 F10 121.5(6) . . ?
C32 C53 C64 119.8(6) . . ?
F4 C62 C30 121.0(6) . . ?
F4 C62 C65 115.4(6) . . ?
C30 C62 C65 123.6(7) . . ?
F14 C64 C35 120.5(7) . . ?
F14 C64 C53 121.2(6) . . ?
C35 C64 C53 118.3(6) . . ?
F20 C65 C62 119.5(7) . . ?
F20 C65 C72 119.8(7) . . ?
C72 C65 C62 120.7(7) . . ?
F21 C72 C47 122.9(7) . . ?
F21 C72 C65 119.4(7) . . ?
C47 C72 C65 117.7(7) . . ?

loop_
_geom_bond_atom_site_label_1
_geom_bond_atom_site_label_2
_geom_bond_distance
_geom_bond_site_symmetry_2
_geom_bond_publ_flag
P1 C48 1.847(6) . ?
P1 C63 1.932(6) . ?
P1 C74 1.908(8) . ?
P1 C84 1.877(7) . ?
C19 C38 1.405(8) . ?
C19 C48 1.497(9) . ?
C19 C55 1.376(9) . ?
O23 C52 1.379(8) . ?
O23 C88 1.437(9) . ?
C27 C34 1.532(8) . ?
C27 C36 1.489(9) . ?
C27 C42 1.541(9) . ?
C27 C57 1.502(8) . ?
C34 C41 1.445(9) . ?
C34 C42 1.301(9) . ?
C36 C50 1.398(9) . ?
C36 C68 1.400(9) . ?
C38 H38 0.9500 . ?
C38 C67 1.392(10) . ?
C41 C56 1.405(9) . ?
C41 C66 1.390(9) . ?
C42 C59 1.438(9) . ?
C48 C57 1.342(9) . ?
C50 H50 0.9500 . ?
C50 C61 1.393(9) . ?
C51 H51 0.9500 . ?
C51 C52 1.404(10) . ?
C51 C55 1.383(9) . ?
C52 C67 1.375(10) . ?
C54 H54A 0.9800 . ?
C54 H54B 0.9800 . ?
C54 H54C 0.9800 . ?
C54 C63 1.533(10) . ?
C55 H55 0.9500 . ?
C56 H56 0.9500 . ?
C56 C69 1.369(10) . ?
C57 H57 0.9500 . ?
C58 H58 0.9500 . ?
C58 C59 1.398(10) . ?
C58 C86 1.388(11) . ?
C59 C75 1.401(9) . ?
C60 H60 0.9500 . ?
C60 C68 1.389(9) . ?
C60 C77 1.349(10) . ?
C61 H61 0.9500 . ?
C61 C77 1.386(10) . ?
C63 C71 1.534(10) . ?
C63 C79 1.549(8) . ?
C66 H66 0.9500 . ?
C66 C82 1.356(10) . ?
C67 H67 0.9500 . ?
C68 H68 0.9500 . ?
C69 H69 0.9500 . ?
C69 C85 1.373(11) . ?
C70 H70 0.9500 . ?
C70 C83 1.367(12) . ?
C70 C86 1.372(13) . ?
C71 H71A 0.9800 . ?
C71 H71B 0.9800 . ?
C71 H71C 0.9800 . ?
C73 H73A 0.9800 . ?
C73 H73B 0.9800 . ?
C73 H73C 0.9800 . ?
C73 C74 1.558(9) . ?
C74 C76 1.536(10) . ?
C74 C78 1.555(10) . ?
C75 H75 0.9500 . ?
C75 C83 1.365(10) . ?
C76 H76A 0.9800 . ?
C76 H76B 0.9800 . ?
C76 H76C 0.9800 . ?
C77 H77 0.9500 . ?
C78 H78A 0.9800 . ?
C78 H78B 0.9800 . ?
C78 H78C 0.9800 . ?
C79 H79A 0.9800 . ?
C79 H79B 0.9800 . ?
C79 H79C 0.9800 . ?
C80 H80A 0.9800 . ?
C80 H80B 0.9800 . ?
C80 H80C 0.9800 . ?
C80 C84 1.553(10) . ?
C81 H81A 0.9800 . ?
C81 H81B 0.9800 . ?
C81 H81C 0.9800 . ?
C81 C84 1.536(10) . ?
C82 H82 0.9500 . ?
C82 C85 1.400(11) . ?
C83 H83 0.9500 . ?
C84 C87 1.558(11) . ?
C85 H85 0.9500 . ?
C86 H86 0.9500 . ?
C87 H87A 0.9800 . ?
C87 H87B 0.9800 . ?
C87 H87C 0.9800 . ?
C88 H88A 0.9800 . ?
C88 H88B 0.9800 . ?
C88 H88C 0.9800 . ?
F1 C33 1.354(7) . ?
F2 C32 1.372(7) . ?
F3 C25 1.366(7) . ?
F4 C62 1.358(7) . ?
F5 C37 1.355(7) . ?
F6 C43 1.349(7) . ?
F7 C49 1.359(7) . ?
F8 C26 1.353(7) . ?
F9 C45 1.354(7) . ?
F10 C53 1.360(7) . ?
F11 C40 1.352(7) . ?
F12 C28 1.350(7) . ?
F13 C29 1.364(7) . ?
F14 C64 1.349(7) . ?
F15 C35 1.345(8) . ?
F16 C44 1.340(7) . ?
F17 C46 1.340(7) . ?
F18 C47 1.360(8) . ?
F20 C65 1.367(8) . ?
F21 C72 1.345(8) . ?
C22 C25 1.396(8) . ?
C22 B31 1.626(9) . ?
C22 C37 1.384(8) . ?
C24 B31 1.680(9) . ?
C24 C32 1.379(8) . ?
C24 C43 1.393(9) . ?
C25 C45 1.369(8) . ?
C26 C30 1.407(9) . ?
C26 C47 1.367(9) . ?
C28 C37 1.374(8) . ?
C28 C44 1.383(9) . ?
C29 C46 1.351(10) . ?
C29 C49 1.399(9) . ?
C30 B31 1.652(10) . ?
C30 C62 1.381(9) . ?
B31 C39 1.661(9) . ?
C32 C53 1.355(9) . ?
C33 C39 1.391(9) . ?
C33 C40 1.376(9) . ?
C35 C43 1.391(9) . ?
C35 C64 1.373(10) . ?
C39 C49 1.380(8) . ?
C40 C46 1.383(9) . ?
C44 C45 1.368(9) . ?
C47 C72 1.364(10) . ?
C53 C64 1.381(10) . ?
C62 C65 1.386(10) . ?
C65 C72 1.383(11) . ?

loop_
_geom_torsion_atom_site_label_1
_geom_torsion_atom_site_label_2
_geom_torsion_atom_site_label_3
_geom_torsion_atom_site_label_4
_geom_torsion
_geom_torsion_site_symmetry_1
_geom_torsion_site_symmetry_2
_geom_torsion_site_symmetry_3
_geom_torsion_site_symmetry_4
_geom_torsion_publ_flag
P1 C48 C57 C27 172.5(5) . . . . ?
C19 C38 C67 C52 0.3(10) . . . . ?
C19 C48 C57 C27 -4.4(10) . . . . ?
O23 C52 C67 C38 178.9(6) . . . . ?
C27 C34 C41 C56 -178.8(7) . . . . ?
C27 C34 C41 C66 0.6(12) . . . . ?
C27 C34 C42 C59 171.6(14) . . . . ?
C27 C36 C50 C61 177.2(6) . . . . ?
C27 C36 C68 C60 -177.0(7) . . . . ?
C27 C42 C59 C58 9.7(12) . . . . ?
C27 C42 C59 C75 -171.0(7) . . . . ?
C34 C27 C36 C50 -16.1(9) . . . . ?
C34 C27 C36 C68 161.9(6) . . . . ?
C34 C27 C42 C59 -174.1(10) . . . . ?
C34 C27 C57 C48 -66.1(9) . . . . ?
C34 C41 C56 C69 179.8(6) . . . . ?
C34 C41 C66 C82 179.6(7) . . . . ?
C34 C42 C59 C58 -158.1(12) . . . . ?
C34 C42 C59 C75 21.2(17) . . . . ?
C36 C27 C34 C41 80.5(10) . . . . ?
C36 C27 C34 C42 -103.0(6) . . . . ?
C36 C27 C42 C34 107.1(6) . . . . ?
C36 C27 C42 C59 -67.0(11) . . . . ?
C36 C27 C57 C48 146.3(7) . . . . ?
C36 C50 C61 C77 0.1(10) . . . . ?
C38 C19 C48 P1 -86.2(7) . . . . ?
C38 C19 C48 C57 90.7(7) . . . . ?
C38 C19 C55 C51 0.9(9) . . . . ?
C41 C34 C42 C27 175.1(14) . . . . ?
C41 C34 C42 C59 -13(2) . . . . ?
C41 C56 C69 C85 1.0(11) . . . . ?
C41 C66 C82 C85 0.3(11) . . . . ?
C42 C27 C34 C41 -176.5(10) . . . . ?
C42 C27 C36 C50 -74.0(8) . . . . ?
C42 C27 C36 C68 104.0(7) . . . . ?
C42 C27 C57 C48 -7.6(11) . . . . ?
C42 C34 C41 C56 8.2(17) . . . . ?
C42 C34 C41 C66 -172.3(11) . . . . ?
C42 C59 C75 C83 177.9(6) . . . . ?
C48 P1 C84 C80 161.3(6) . . . . ?
C48 P1 C84 C81 39.9(6) . . . . ?
C48 P1 C84 C87 -79.1(5) . . . . ?
C48 C19 C38 C67 179.6(6) . . . . ?
C48 C19 C55 C51 -179.8(6) . . . . ?
C50 C36 C68 C60 1.1(10) . . . . ?
C50 C61 C77 C60 0.5(11) . . . . ?
C51 C52 C67 C38 0.7(10) . . . . ?
C52 C51 C55 C19 0.0(10) . . . . ?
C55 C19 C38 C67 -1.1(9) . . . . ?
C55 C19 C48 P1 94.5(6) . . . . ?
C55 C19 C48 C57 -88.6(8) . . . . ?
C55 C51 C52 O23 -179.2(6) . . . . ?
C55 C51 C52 C67 -0.8(10) . . . . ?
C56 C41 C66 C82 -1.0(10) . . . . ?
C56 C69 C85 C82 -1.7(12) . . . . ?
C57 C27 C34 C41 -65.0(11) . . . . ?
C57 C27 C34 C42 111.6(6) . . . . ?
C57 C27 C36 C50 130.7(6) . . . . ?
C57 C27 C36 C68 -51.3(8) . . . . ?
C57 C27 C42 C34 -100.3(7) . . . . ?
C57 C27 C42 C59 85.7(10) . . . . ?
C58 C59 C75 C83 -2.8(10) . . . . ?
C59 C58 C86 C70 0.2(11) . . . . ?
C59 C75 C83 C70 1.1(11) . . . . ?
C63 P1 C48 C19 -149.2(5) . . . . ?
C63 P1 C48 C57 33.9(6) . . . . ?
C63 P1 C84 C80 43.4(7) . . . . ?
C63 P1 C84 C81 -77.9(6) . . . . ?
C63 P1 C84 C87 163.1(5) . . . . ?
C66 C41 C56 C69 0.3(10) . . . . ?
C66 C82 C85 C69 1.0(12) . . . . ?
C68 C36 C50 C61 -0.9(10) . . . . ?
C68 C60 C77 C61 -0.3(12) . . . . ?
C74 P1 C48 C19 -28.7(6) . . . . ?
C74 P1 C48 C57 154.4(5) . . . . ?
C74 P1 C84 C80 -79.1(6) . . . . ?
C74 P1 C84 C81 159.5(5) . . . . ?
C74 P1 C84 C87 40.5(6) . . . . ?
C77 C60 C68 C36 -0.6(12) . . . . ?
C83 C70 C86 C58 -2.0(13) . . . . ?
C84 P1 C48 C19 91.9(6) . . . . ?
C84 P1 C48 C57 -85.0(6) . . . . ?
C86 C58 C59 C42 -178.6(7) . . . . ?
C86 C58 C59 C75 2.1(10) . . . . ?
C86 C70 C83 C75 1.3(12) . . . . ?
C88 O23 C52 C51 166.2(7) . . . . ?
C88 O23 C52 C67 -12.1(10) . . . . ?
F1 C33 C39 B31 7.5(8) . . . . ?
F1 C33 C39 C49 -179.8(5) . . . . ?
F1 C33 C40 F11 2.9(8) . . . . ?
F1 C33 C40 C46 -179.1(5) . . . . ?
F2 C32 C53 F10 -1.8(9) . . . . ?
F2 C32 C53 C64 -179.5(6) . . . . ?
F3 C25 C45 F9 -1.3(9) . . . . ?
F3 C25 C45 C44 177.7(6) . . . . ?
F4 C62 C65 F20 1.5(9) . . . . ?
F4 C62 C65 C72 -179.2(6) . . . . ?
F8 C26 C30 B31 -6.5(8) . . . . ?
F8 C26 C30 C62 -178.7(5) . . . . ?
F8 C26 C47 F18 -1.8(9) . . . . ?
F8 C26 C47 C72 179.6(6) . . . . ?
F10 C53 C64 F14 0.5(10) . . . . ?
F10 C53 C64 C35 -177.3(6) . . . . ?
F11 C40 C46 F17 -4.0(9) . . . . ?
F11 C40 C46 C29 178.6(6) . . . . ?
F12 C28 C37 F5 -0.2(9) . . . . ?
F12 C28 C37 C22 178.0(6) . . . . ?
F12 C28 C44 F16 -0.5(9) . . . . ?
F12 C28 C44 C45 -177.9(6) . . . . ?
F13 C29 C46 F17 4.2(9) . . . . ?
F13 C29 C46 C40 -178.3(5) . . . . ?
F13 C29 C49 F7 -4.9(8) . . . . ?
F13 C29 C49 C39 179.8(5) . . . . ?
F15 C35 C43 F6 -0.9(9) . . . . ?
F15 C35 C43 C24 178.9(6) . . . . ?
F15 C35 C64 F14 1.9(10) . . . . ?
F15 C35 C64 C53 179.7(6) . . . . ?
F16 C44 C45 F9 0.6(10) . . . . ?
F16 C44 C45 C25 -178.4(6) . . . . ?
F18 C47 C72 F21 0.3(10) . . . . ?
F18 C47 C72 C65 179.3(6) . . . . ?
F20 C65 C72 F21 0.2(9) . . . . ?
F20 C65 C72 C47 -178.9(6) . . . . ?
C22 C25 C45 F9 -178.0(6) . . . . ?
C22 C25 C45 C44 1.0(10) . . . . ?
C22 B31 C39 C33 -57.4(7) . . . . ?
C22 B31 C39 C49 131.1(6) . . . . ?
C24 B31 C39 C33 66.2(7) . . . . ?
C24 B31 C39 C49 -105.3(7) . . . . ?
C24 C32 C53 F10 179.6(6) . . . . ?
C24 C32 C53 C64 1.9(11) . . . . ?
C25 C22 B31 C24 54.5(8) . . . . ?
C25 C22 B31 C30 -67.7(7) . . . . ?
C25 C22 B31 C39 169.3(5) . . . . ?
C25 C22 C37 F5 178.8(5) . . . . ?
C25 C22 C37 C28 0.7(9) . . . . ?
C26 C30 B31 C22 -65.3(6) . . . . ?
C26 C30 B31 C24 170.9(5) . . . . ?
C26 C30 B31 C39 57.3(7) . . . . ?
C26 C30 C62 F4 178.5(5) . . . . ?
C26 C30 C62 C65 0.5(9) . . . . ?
C26 C47 C72 F21 178.9(6) . . . . ?
C26 C47 C72 C65 -2.1(10) . . . . ?
C28 C44 C45 F9 178.1(6) . . . . ?
C28 C44 C45 C25 -0.9(10) . . . . ?
C30 C26 C47 F18 -179.7(5) . . . . ?
C30 C26 C47 C72 1.7(10) . . . . ?
C30 B31 C39 C33 -172.6(5) . . . . ?
C30 B31 C39 C49 15.8(9) . . . . ?
C30 C62 C65 F20 179.6(5) . . . . ?
C30 C62 C65 C72 -1.0(10) . . . . ?
B31 C22 C25 F3 -3.3(8) . . . . ?
B31 C22 C25 C45 173.4(6) . . . . ?
B31 C22 C37 F5 5.3(10) . . . . ?
B31 C22 C37 C28 -172.9(6) . . . . ?
B31 C24 C32 F2 8.0(8) . . . . ?
B31 C24 C32 C53 -173.4(6) . . . . ?
B31 C24 C43 F6 -8.5(10) . . . . ?
B31 C24 C43 C35 171.6(6) . . . . ?
B31 C30 C62 F4 7.1(9) . . . . ?
B31 C30 C62 C65 -170.9(6) . . . . ?
B31 C39 C49 F7 -6.4(9) . . . . ?
B31 C39 C49 C29 168.6(6) . . . . ?
C32 C24 B31 C22 -173.9(6) . . . . ?
C32 C24 B31 C30 -58.5(7) . . . . ?
C32 C24 B31 C39 63.6(7) . . . . ?
C32 C24 C43 F6 -178.1(5) . . . . ?
C32 C24 C43 C35 2.1(9) . . . . ?
C32 C53 C64 F14 178.3(6) . . . . ?
C32 C53 C64 C35 0.5(10) . . . . ?
C33 C39 C49 F7 -178.3(5) . . . . ?
C33 C39 C49 C29 -3.2(9) . . . . ?
C33 C40 C46 F17 178.1(5) . . . . ?
C33 C40 C46 C29 0.6(9) . . . . ?
C37 C22 C25 F3 -177.5(5) . . . . ?
C37 C22 C25 C45 -0.8(9) . . . . ?
C37 C22 B31 C24 -132.3(6) . . . . ?
C37 C22 B31 C30 105.4(7) . . . . ?
C37 C22 B31 C39 -17.6(9) . . . . ?
C37 C28 C44 F16 178.3(6) . . . . ?
C37 C28 C44 C45 0.8(10) . . . . ?
C39 C33 C40 F11 179.2(5) . . . . ?
C39 C33 C40 C46 -2.9(10) . . . . ?
C40 C33 C39 B31 -168.6(6) . . . . ?
C40 C33 C39 C49 4.0(9) . . . . ?
C43 C24 B31 C22 17.1(9) . . . . ?
C43 C24 B31 C30 132.6(6) . . . . ?
C43 C24 B31 C39 -105.3(7) . . . . ?
C43 C24 C32 F2 178.4(5) . . . . ?
C43 C24 C32 C53 -3.0(9) . . . . ?
C43 C35 C64 F14 -179.1(6) . . . . ?
C43 C35 C64 C53 -1.3(10) . . . . ?
C44 C28 C37 F5 -178.9(6) . . . . ?
C44 C28 C37 C22 -0.7(10) . . . . ?
C46 C29 C49 F7 176.7(6) . . . . ?
C46 C29 C49 C39 1.3(10) . . . . ?
C47 C26 C30 B31 171.4(6) . . . . ?
C47 C26 C30 C62 -0.8(9) . . . . ?
C49 C29 C46 F17 -177.3(6) . . . . ?
C49 C29 C46 C40 0.1(10) . . . . ?
C62 C30 B31 C22 105.7(6) . . . . ?
C62 C30 B31 C24 -18.2(8) . . . . ?
C62 C30 B31 C39 -131.7(6) . . . . ?
C62 C65 C72 F21 -179.2(6) . . . . ?
C62 C65 C72 C47 1.8(10) . . . . ?
C64 C35 C43 F6 -179.9(6) . . . . ?
C64 C35 C43 C24 0.0(10) . . . . ?
